data_7055099
loop_
_publ_author_name
'Smirnov, Andrey S.'
'Yandanova, Ekaterina S.'
'Bokach, Nadezhda A.'
'Starova, Galina L.'
'Gurzhiy, Vladislav V.'
'Avdontceva, Margarita S.'
'Zolotarev, Andrey A.'
'Kukushkin, Vadim Yu.'

_publ_section_title
;
 Zinc(ii)-mediated generation of 5-amino substituted
 2,3-dihydro-1,2,4-oxadiazoles and their further ZnII-catalyzed and
 O2-involving transformations
;
_journal_issue 12
_journal_name_full 'New J. Chem.'
_journal_page_first 9330
_journal_paper_doi 10.1039/C5NJ02061A
_journal_volume 39
_journal_year 2015
_chemical_formula_moiety 'C26 H20 N2 O'
_chemical_formula_sum 'C26 H20 N2 O'
_chemical_formula_weight 376.44
_space_group_crystal_system triclinic
_space_group_IT_number 2
_space_group_name_Hall '-P 1'
_space_group_name_H-M_alt 'P -1'
_symmetry_space_group_name_Hall '-P 1'
_symmetry_space_group_name_H-M 'P -1'
_atom_sites_solution_hydrogens geom
_atom_sites_solution_primary iterative
_audit_creation_date 2015-03-18
_audit_creation_method
;
Olex2 1.2
(compiled 2015.01.26 svn.r3150 for OlexSys, GUI svn.r4998)
;
_audit_update_record
;
2015-06-24 deposited with the CCDC.
2015-09-09 downloaded from the CCDC.
;
_cell_angle_alpha 68.395(4)
_cell_angle_beta 71.217(4)
_cell_angle_gamma 69.263(4)
_cell_formula_units_Z 2
_cell_length_a 10.2724(4)
_cell_length_b 10.5468(4)
_cell_length_c 10.7163(4)
_cell_measurement_reflns_used 9249
_cell_measurement_temperature 100(1)
_cell_measurement_theta_max 31.6960
_cell_measurement_theta_min 2.5744
_cell_volume 984.70(7)
_computing_cell_refinement
;
CrysAlisPro, Agilent Technologies,
Version 1.171.36.20 (release 27-06-2012 CrysAlis171 .NET)
(compiled Jul 11 2012,15:38:31)
;
_computing_data_collection
;
CrysAlisPro, Agilent Technologies,
Version 1.171.36.20 (release 27-06-2012 CrysAlis171 .NET)
(compiled Jul 11 2012,15:38:31)
;
_computing_data_reduction
;
CrysAlisPro, Agilent Technologies,
Version 1.171.36.20 (release 27-06-2012 CrysAlis171 .NET)
(compiled Jul 11 2012,15:38:31)
;
_computing_molecular_graphics 'Olex2 (Dolomanov et al., 2009)'
_computing_publication_material 'Olex2 (Dolomanov et al., 2009)'
_computing_structure_refinement 'ShelXL (Sheldrick, 2008)'
_computing_structure_solution
;
Superflip (Palatinus & Chapuis, 2007;Palatinus & van der Lee, 2008;
Palatinus et al., 2012)
;
_diffrn_ambient_temperature 100(1)
_diffrn_detector_area_resol_mean 16.2096
_diffrn_measured_fraction_theta_full 0.999
_diffrn_measured_fraction_theta_max 0.999
_diffrn_measurement_details
;
  1 omega   59.00   88.00   1.0000   50.0000
omega____ theta____ kappa____ phi______ frames
    -       25.3598   57.0000  120.0000 29

  2 omega   -7.00   42.00   1.0000   50.0000
omega____ theta____ kappa____ phi______ frames
    -       25.3598  -99.0000 -150.0000 49

  3 omega   15.00   62.00   1.0000   50.0000
omega____ theta____ kappa____ phi______ frames
    -       25.3598  -99.0000    0.0000 47

  4 omega  -17.00   67.00   1.0000   50.0000
omega____ theta____ kappa____ phi______ frames
    -       25.3598  -99.0000   90.0000 84

  5 omega    5.00   95.00   1.0000   50.0000
omega____ theta____ kappa____ phi______ frames
    -       25.3598   38.0000  -60.0000 90

  6 omega   37.00   67.00   1.0000   50.0000
omega____ theta____ kappa____ phi______ frames
    -       25.3598  -99.0000 -120.0000 30

  7 omega  -48.00   62.00   1.0000   50.0000
omega____ theta____ kappa____ phi______ frames
    -       25.3598  -19.0000  -60.0000 110

  8 omega  -36.00    6.00   1.0000   50.0000
omega____ theta____ kappa____ phi______ frames
    -      -24.2661  -77.0000 -120.0000 42

  9 omega  -25.00   45.00   1.0000   50.0000
omega____ theta____ kappa____ phi______ frames
    -      -24.2661   57.0000  150.0000 70

 10 omega   -4.00   65.00   1.0000   50.0000
omega____ theta____ kappa____ phi______ frames
    -       25.3598   77.0000 -180.0000 69

 11 omega   -5.00   74.00   1.0000   50.0000
omega____ theta____ kappa____ phi______ frames
    -       25.3598   77.0000   90.0000 79

 12 omega  -43.00   42.00   1.0000   50.0000
omega____ theta____ kappa____ phi______ frames
    -       25.3598  -57.0000 -120.0000 85

 13 omega    5.00   94.00   1.0000   50.0000
omega____ theta____ kappa____ phi______ frames
    -       25.3598   57.0000   30.0000 89
;
_diffrn_measurement_device_type 'Xcalibur, Eos'
_diffrn_measurement_method '\w scans'
_diffrn_orient_matrix_UB_11 0.0278287000
_diffrn_orient_matrix_UB_12 -0.0694468000
_diffrn_orient_matrix_UB_13 0.0403220000
_diffrn_orient_matrix_UB_21 -0.0633737000
_diffrn_orient_matrix_UB_22 -0.0174171000
_diffrn_orient_matrix_UB_23 0.0077427000
_diffrn_orient_matrix_UB_31 0.0306394000
_diffrn_orient_matrix_UB_32 -0.0225729000
_diffrn_orient_matrix_UB_33 -0.0603399000
_diffrn_radiation_monochromator graphite
_diffrn_radiation_type MoK\a
_diffrn_radiation_wavelength 0.71073
_diffrn_reflns_av_R_equivalents 0.0228
_diffrn_reflns_av_unetI/netI 0.0209
_diffrn_reflns_laue_measured_fraction_full 0.999
_diffrn_reflns_laue_measured_fraction_max 0.999
_diffrn_reflns_limit_h_max 13
_diffrn_reflns_limit_h_min -13
_diffrn_reflns_limit_k_max 13
_diffrn_reflns_limit_k_min -13
_diffrn_reflns_limit_l_max 13
_diffrn_reflns_limit_l_min -13
_diffrn_reflns_number 17304
_diffrn_reflns_point_group_measured_fraction_full 0.999
_diffrn_reflns_point_group_measured_fraction_max 0.999
_diffrn_reflns_theta_full 26.000
_diffrn_reflns_theta_max 27.498
_diffrn_reflns_theta_min 2.580
_diffrn_source 'Enhance (Mo) X-ray Source'
_exptl_absorpt_coefficient_mu 0.078
_exptl_absorpt_correction_T_max 1.00000
_exptl_absorpt_correction_T_min 0.99392
_exptl_absorpt_correction_type multi-scan
_exptl_absorpt_process_details
;
CrysAlisPro, Agilent Technologies,
Version 1.171.36.20 (release 27-06-2012 CrysAlis171 .NET)
(compiled Jul 11 2012,15:38:31)
Empirical absorption correction using spherical harmonics,
 implemented in SCALE3 ABSPACK scaling algorithm.
;
_exptl_crystal_density_diffrn 1.270
_exptl_crystal_F_000 396
_exptl_crystal_size_max 0.21
_exptl_crystal_size_mid 0.14
_exptl_crystal_size_min 0.09
_refine_diff_density_max 0.321
_refine_diff_density_min -0.199
_refine_diff_density_rms 0.039
_refine_ls_extinction_method none
_refine_ls_goodness_of_fit_ref 1.018
_refine_ls_hydrogen_treatment constr
_refine_ls_matrix_type full
_refine_ls_number_parameters 262
_refine_ls_number_reflns 4524
_refine_ls_number_restraints 0
_refine_ls_restrained_S_all 1.018
_refine_ls_R_factor_all 0.0445
_refine_ls_R_factor_gt 0.0372
_refine_ls_shift/su_max 0.003
_refine_ls_shift/su_mean 0.000
_refine_ls_structure_factor_coef Fsqd
_refine_ls_weighting_details 'w=1/[\s^2^(Fo^2^)+(0.0423P)^2^+0.3882P] where P=(Fo^2^+2Fc^2^)/3'
_refine_ls_weighting_scheme calc
_refine_ls_wR_factor_gt 0.0917
_refine_ls_wR_factor_ref 0.0964
_reflns_Friedel_coverage 0.000
_reflns_number_gt 3935
_reflns_number_total 4524
_reflns_threshold_expression 'I > 2\s(I)'
_cod_data_source_file c5nj02061a3.cif
_cod_data_source_block 5e
_cod_depositor_comments 'Adding full bibliography for 7055098--7055106.cif.'
_cod_original_cell_volume 984.70(8)
_cod_database_code 7055099
_shelxl_version_number 2014/6
_chemical_oxdiff_formula 'C26 H20 N2 O'
_shelx_space_group_comment
;
The symmetry employed for this shelxl refinement is uniquely defined
by the following loop, which should always be used as a source of
symmetry information in preference to the above space-group names.
They are only intended as comments.
;
_reflns_odcompleteness_completeness 99.93
_reflns_odcompleteness_iscentric 1
_reflns_odcompleteness_theta 29.51
_olex2_refinement_description
;
1. Fixed Uiso
 At 1.2 times of:
  All C(H) groups
2.a Aromatic/amide H refined with riding coordinates:
 C7(H7), C8(H8), C9(H9), C10(H10), C11(H11), C12(H12), C13(H13), C14(H14),
 C15(H15), C16(H16), C17(H17), C18(H18), C19(H19), C20(H20), C21(H21), C22(H22),
  C23(H23), C24(H24), C25(H25), C26(H26)
;
_olex2_submission_special_instructions 'No special instructions were received'

loop_
_space_group_symop_operation_xyz
'x, y, z'
'-x, -y, -z'

loop_
_atom_site_label
_atom_site_type_symbol
_atom_site_fract_x
_atom_site_fract_y
_atom_site_fract_z
_atom_site_U_iso_or_equiv
_atom_site_adp_type
_atom_site_occupancy
_atom_site_site_symmetry_order
_atom_site_calc_flag
_atom_site_refinement_flags_posn
O1 O 0.75830(8) 1.02708(8) 0.27511(8) 0.01861(18) Uani 1 1 d .
N1 N 0.94388(10) 0.83661(10) 0.23933(9) 0.01545(19) Uani 1 1 d .
N2 N 0.75186(9) 0.90931(9) 0.13398(9) 0.01478(19) Uani 1 1 d .
C1 C 0.81358(11) 0.93004(11) 0.22295(10) 0.0146(2) Uani 1 1 d .
C2 C 0.67398(11) 0.82236(11) 0.18655(10) 0.0136(2) Uani 1 1 d .
C3 C 0.64418(11) 0.74636(11) 0.33709(10) 0.0144(2) Uani 1 1 d .
C4 C 0.60825(11) 0.79763(11) 0.09582(11) 0.0141(2) Uani 1 1 d .
C5 C 1.02061(11) 0.73550(12) 0.16247(11) 0.0152(2) Uani 1 1 d .
C6 C 1.01000(11) 0.83966(11) 0.33790(11) 0.0154(2) Uani 1 1 d .
C7 C 1.13588(12) 0.88063(12) 0.29073(12) 0.0182(2) Uani 1 1 d .
H7 H 1.1763 0.9084 0.1949 0.022 Uiso 1 1 calc R
C8 C 1.20212(12) 0.88053(13) 0.38519(13) 0.0216(2) Uani 1 1 d .
H8 H 1.2883 0.9085 0.3536 0.026 Uiso 1 1 calc R
C9 C 1.14360(13) 0.84002(12) 0.52531(13) 0.0226(2) Uani 1 1 d .
H9 H 1.1890 0.8410 0.5893 0.027 Uiso 1 1 calc R
C10 C 1.01839(13) 0.79808(13) 0.57128(12) 0.0226(2) Uani 1 1 d .
H10 H 0.9786 0.7696 0.6672 0.027 Uiso 1 1 calc R
C11 C 0.95072(12) 0.79750(12) 0.47797(12) 0.0198(2) Uani 1 1 d .
H11 H 0.8651 0.7687 0.5096 0.024 Uiso 1 1 calc R
C12 C 1.05331(12) 0.77900(12) 0.01949(11) 0.0188(2) Uani 1 1 d .
H12 H 1.0223 0.8760 -0.0289 0.023 Uiso 1 1 calc R
C13 C 1.13169(13) 0.67992(13) -0.05253(12) 0.0232(2) Uani 1 1 d .
H13 H 1.1528 0.7093 -0.1503 0.028 Uiso 1 1 calc R
C14 C 1.17915(13) 0.53841(13) 0.01749(13) 0.0247(3) Uani 1 1 d .
H14 H 1.2329 0.4710 -0.0320 0.030 Uiso 1 1 calc R
C15 C 1.14757(13) 0.49591(13) 0.16032(13) 0.0236(3) Uani 1 1 d .
H15 H 1.1805 0.3991 0.2085 0.028 Uiso 1 1 calc R
C16 C 1.06818(12) 0.59369(12) 0.23341(12) 0.0191(2) Uani 1 1 d .
H16 H 1.0465 0.5640 0.3312 0.023 Uiso 1 1 calc R
C17 C 0.55887(11) 0.82306(12) 0.43036(11) 0.0162(2) Uani 1 1 d .
H17 H 0.5207 0.9225 0.3978 0.019 Uiso 1 1 calc R
C18 C 0.52948(12) 0.75478(13) 0.57046(11) 0.0195(2) Uani 1 1 d .
H18 H 0.4690 0.8069 0.6333 0.023 Uiso 1 1 calc R
C19 C 0.58877(13) 0.61007(13) 0.61841(12) 0.0231(3) Uani 1 1 d .
H19 H 0.5704 0.5636 0.7144 0.028 Uiso 1 1 calc R
C20 C 0.67498(13) 0.53309(13) 0.52642(12) 0.0230(2) Uani 1 1 d .
H20 H 0.7160 0.4343 0.5596 0.028 Uiso 1 1 calc R
C21 C 0.70118(12) 0.60073(12) 0.38571(11) 0.0186(2) Uani 1 1 d .
H21 H 0.7579 0.5476 0.3228 0.022 Uiso 1 1 calc R
C22 C 0.49964(11) 0.72913(12) 0.15214(11) 0.0168(2) Uani 1 1 d .
H22 H 0.4704 0.6945 0.2492 0.020 Uiso 1 1 calc R
C23 C 0.43375(12) 0.71117(12) 0.06700(12) 0.0191(2) Uani 1 1 d .
H23 H 0.3591 0.6654 0.1060 0.023 Uiso 1 1 calc R
C24 C 0.47719(12) 0.76008(12) -0.07452(12) 0.0190(2) Uani 1 1 d .
H24 H 0.4319 0.7485 -0.1327 0.023 Uiso 1 1 calc R
C25 C 0.58749(12) 0.82638(12) -0.13166(11) 0.0187(2) Uani 1 1 d .
H25 H 0.6181 0.8587 -0.2288 0.022 Uiso 1 1 calc R
C26 C 0.65253(12) 0.84527(11) -0.04758(11) 0.0169(2) Uani 1 1 d .
H26 H 0.7274 0.8907 -0.0871 0.020 Uiso 1 1 calc R

loop_
_atom_site_aniso_label
_atom_site_aniso_U_11
_atom_site_aniso_U_22
_atom_site_aniso_U_33
_atom_site_aniso_U_23
_atom_site_aniso_U_13
_atom_site_aniso_U_12
O1 0.0195(4) 0.0171(4) 0.0212(4) -0.0086(3) -0.0058(3) -0.0027(3)
N1 0.0155(4) 0.0166(4) 0.0166(4) -0.0074(4) -0.0053(3) -0.0028(4)
N2 0.0144(4) 0.0143(4) 0.0158(4) -0.0055(3) -0.0044(3) -0.0018(3)
C1 0.0158(5) 0.0144(5) 0.0134(5) -0.0026(4) -0.0028(4) -0.0058(4)
C2 0.0119(5) 0.0127(5) 0.0149(5) -0.0057(4) -0.0034(4) 0.0004(4)
C3 0.0139(5) 0.0169(5) 0.0148(5) -0.0043(4) -0.0053(4) -0.0051(4)
C4 0.0143(5) 0.0130(5) 0.0148(5) -0.0057(4) -0.0049(4) 0.0000(4)
C5 0.0124(5) 0.0173(5) 0.0186(5) -0.0081(4) -0.0030(4) -0.0043(4)
C6 0.0160(5) 0.0137(5) 0.0184(5) -0.0068(4) -0.0068(4) -0.0013(4)
C7 0.0178(5) 0.0167(5) 0.0201(5) -0.0061(4) -0.0038(4) -0.0042(4)
C8 0.0181(5) 0.0213(6) 0.0302(6) -0.0096(5) -0.0089(5) -0.0053(4)
C9 0.0267(6) 0.0196(6) 0.0273(6) -0.0093(5) -0.0151(5) -0.0021(5)
C10 0.0277(6) 0.0235(6) 0.0175(5) -0.0061(5) -0.0072(5) -0.0055(5)
C11 0.0198(5) 0.0216(6) 0.0198(5) -0.0064(4) -0.0043(4) -0.0073(5)
C12 0.0191(5) 0.0183(5) 0.0184(5) -0.0049(4) -0.0042(4) -0.0046(4)
C13 0.0240(6) 0.0282(6) 0.0181(5) -0.0101(5) -0.0023(4) -0.0063(5)
C14 0.0230(6) 0.0246(6) 0.0288(6) -0.0162(5) -0.0017(5) -0.0036(5)
C15 0.0231(6) 0.0162(5) 0.0286(6) -0.0066(5) -0.0039(5) -0.0032(5)
C16 0.0188(5) 0.0186(5) 0.0182(5) -0.0047(4) -0.0026(4) -0.0050(4)
C17 0.0160(5) 0.0167(5) 0.0169(5) -0.0060(4) -0.0054(4) -0.0028(4)
C18 0.0197(5) 0.0248(6) 0.0163(5) -0.0094(4) -0.0033(4) -0.0057(5)
C19 0.0281(6) 0.0247(6) 0.0146(5) -0.0013(4) -0.0056(4) -0.0087(5)
C20 0.0273(6) 0.0166(5) 0.0215(6) -0.0019(4) -0.0075(5) -0.0035(5)
C21 0.0197(5) 0.0178(5) 0.0188(5) -0.0072(4) -0.0040(4) -0.0035(4)
C22 0.0163(5) 0.0199(5) 0.0143(5) -0.0060(4) -0.0027(4) -0.0043(4)
C23 0.0159(5) 0.0229(6) 0.0209(5) -0.0072(4) -0.0044(4) -0.0065(4)
C24 0.0202(5) 0.0199(5) 0.0201(5) -0.0079(4) -0.0102(4) -0.0015(4)
C25 0.0235(6) 0.0177(5) 0.0137(5) -0.0032(4) -0.0066(4) -0.0033(4)
C26 0.0192(5) 0.0150(5) 0.0164(5) -0.0031(4) -0.0047(4) -0.0052(4)

loop_
_atom_type_symbol
_atom_type_description
_atom_type_scat_dispersion_real
_atom_type_scat_dispersion_imag
_atom_type_scat_source
C C 0.0033 0.0016 'International Tables Vol C Tables 4.2.6.8 and 6.1.1.4'
H H 0.0000 0.0000 'International Tables Vol C Tables 4.2.6.8 and 6.1.1.4'
N N 0.0061 0.0033 'International Tables Vol C Tables 4.2.6.8 and 6.1.1.4'
O O 0.0106 0.0060 'International Tables Vol C Tables 4.2.6.8 and 6.1.1.4'

loop_
_geom_angle_atom_site_label_1
_geom_angle_atom_site_label_2
_geom_angle_atom_site_label_3
_geom_angle
C1 N1 C5 123.86(9)
C1 N1 C6 118.80(9)
C5 N1 C6 117.33(8)
C2 N2 C1 117.77(9)
O1 C1 N1 123.14(10)
O1 C1 N2 122.50(10)
N1 C1 N2 114.28(9)
N2 C2 C3 122.52(9)
N2 C2 C4 119.11(9)
C4 C2 C3 118.36(9)
C17 C3 C2 119.35(9)
C21 C3 C2 121.14(9)
C21 C3 C17 119.51(10)
C22 C4 C2 120.44(9)
C22 C4 C26 119.13(10)
C26 C4 C2 120.42(9)
C12 C5 N1 120.78(10)
C12 C5 C16 120.16(10)
C16 C5 N1 118.98(9)
C7 C6 N1 118.90(10)
C7 C6 C11 120.83(10)
C11 C6 N1 120.23(10)
C6 C7 H7 120.4
C6 C7 C8 119.27(10)
C8 C7 H7 120.4
C7 C8 H8 119.7
C9 C8 C7 120.61(11)
C9 C8 H8 119.7
C8 C9 H9 120.2
C10 C9 C8 119.59(10)
C10 C9 H9 120.2
C9 C10 H10 119.7
C9 C10 C11 120.52(11)
C11 C10 H10 119.7
C6 C11 C10 119.18(11)
C6 C11 H11 120.4
C10 C11 H11 120.4
C5 C12 H12 120.1
C5 C12 C13 119.74(11)
C13 C12 H12 120.1
C12 C13 H13 119.8
C14 C13 C12 120.40(11)
C14 C13 H13 119.8
C13 C14 H14 120.2
C13 C14 C15 119.57(11)
C15 C14 H14 120.2
C14 C15 H15 119.7
C14 C15 C16 120.55(11)
C16 C15 H15 119.7
C5 C16 H16 120.2
C15 C16 C5 119.56(10)
C15 C16 H16 120.2
C3 C17 H17 119.8
C18 C17 C3 120.37(10)
C18 C17 H17 119.8
C17 C18 H18 120.1
C19 C18 C17 119.80(10)
C19 C18 H18 120.1
C18 C19 H19 119.9
C18 C19 C20 120.21(11)
C20 C19 H19 119.9
C19 C20 H20 120.0
C19 C20 C21 120.03(11)
C21 C20 H20 120.0
C3 C21 H21 120.0
C20 C21 C3 120.05(10)
C20 C21 H21 120.0
C4 C22 H22 119.8
C23 C22 C4 120.47(10)
C23 C22 H22 119.8
C22 C23 H23 120.0
C24 C23 C22 119.92(10)
C24 C23 H23 120.0
C23 C24 H24 120.0
C23 C24 C25 119.95(10)
C25 C24 H24 120.0
C24 C25 H25 119.8
C26 C25 C24 120.32(10)
C26 C25 H25 119.8
C4 C26 H26 119.9
C25 C26 C4 120.19(10)
C25 C26 H26 119.9

loop_
_geom_bond_atom_site_label_1
_geom_bond_atom_site_label_2
_geom_bond_distance
O1 C1 1.2197(13)
N1 C1 1.3724(14)
N1 C5 1.4389(13)
N1 C6 1.4425(13)
N2 C1 1.4140(13)
N2 C2 1.2834(14)
C2 C3 1.4974(14)
C2 C4 1.4844(14)
C3 C17 1.3967(15)
C3 C21 1.3942(15)
C4 C22 1.3954(15)
C4 C26 1.4014(15)
C5 C12 1.3896(15)
C5 C16 1.3921(16)
C6 C7 1.3886(15)
C6 C11 1.3904(15)
C7 H7 0.9500
C7 C8 1.3892(16)
C8 H8 0.9500
C8 C9 1.3881(17)
C9 H9 0.9500
C9 C10 1.3881(17)
C10 H10 0.9500
C10 C11 1.3923(16)
C11 H11 0.9500
C12 H12 0.9500
C12 C13 1.3907(16)
C13 H13 0.9500
C13 C14 1.3870(18)
C14 H14 0.9500
C14 C15 1.3882(17)
C15 H15 0.9500
C15 C16 1.3892(16)
C16 H16 0.9500
C17 H17 0.9500
C17 C18 1.3891(15)
C18 H18 0.9500
C18 C19 1.3893(17)
C19 H19 0.9500
C19 C20 1.3904(17)
C20 H20 0.9500
C20 C21 1.3920(16)
C21 H21 0.9500
C22 H22 0.9500
C22 C23 1.3936(15)
C23 H23 0.9500
C23 C24 1.3843(16)
C24 H24 0.9500
C24 C25 1.3953(16)
C25 H25 0.9500
C25 C26 1.3827(15)
C26 H26 0.9500

loop_
_geom_torsion_atom_site_label_1
_geom_torsion_atom_site_label_2
_geom_torsion_atom_site_label_3
_geom_torsion_atom_site_label_4
_geom_torsion
N1 C5 C12 C13 177.86(10)
N1 C5 C16 C15 -177.30(10)
N1 C6 C7 C8 -178.44(10)
N1 C6 C11 C10 178.44(10)
N2 C2 C3 C17 68.60(14)
N2 C2 C3 C21 -110.81(12)
N2 C2 C4 C22 -166.04(10)
N2 C2 C4 C26 12.70(15)
C1 N1 C5 C12 55.49(15)
C1 N1 C5 C16 -127.72(11)
C1 N1 C6 C7 -113.92(11)
C1 N1 C6 C11 68.25(14)
C1 N2 C2 C3 1.52(15)
C1 N2 C2 C4 -179.68(9)
C2 N2 C1 O1 -95.23(13)
C2 N2 C1 N1 88.08(12)
C2 C3 C17 C18 179.84(10)
C2 C3 C21 C20 178.31(10)
C2 C4 C22 C23 177.29(10)
C2 C4 C26 C25 -177.72(10)
C3 C2 C4 C22 12.81(15)
C3 C2 C4 C26 -168.45(9)
C3 C17 C18 C19 1.93(16)
C4 C2 C3 C17 -110.21(11)
C4 C2 C3 C21 70.38(13)
C4 C22 C23 C24 0.74(17)
C5 N1 C1 O1 -170.12(10)
C5 N1 C1 N2 6.55(14)
C5 N1 C6 C7 65.40(13)
C5 N1 C6 C11 -112.43(11)
C5 C12 C13 C14 -0.97(17)
C6 N1 C1 O1 9.16(15)
C6 N1 C1 N2 -174.18(9)
C6 N1 C5 C12 -123.79(11)
C6 N1 C5 C16 53.00(13)
C6 C7 C8 C9 0.01(17)
C7 C6 C11 C10 0.66(17)
C7 C8 C9 C10 0.56(18)
C8 C9 C10 C11 -0.53(18)
C9 C10 C11 C6 -0.08(18)
C11 C6 C7 C8 -0.62(17)
C12 C5 C16 C15 -0.49(16)
C12 C13 C14 C15 0.20(18)
C13 C14 C15 C16 0.43(18)
C14 C15 C16 C5 -0.28(18)
C16 C5 C12 C13 1.11(16)
C17 C3 C21 C20 -1.09(16)
C17 C18 C19 C20 -1.29(17)
C18 C19 C20 C21 -0.54(18)
C19 C20 C21 C3 1.73(18)
C21 C3 C17 C18 -0.74(16)
C22 C4 C26 C25 1.03(16)
C22 C23 C24 C25 0.44(17)
C23 C24 C25 C26 -0.87(17)
C24 C25 C26 C4 0.13(17)
C26 C4 C22 C23 -1.46(16)
